data_2206695
loop_
_publ_author_name
'Xiuli Bai'
'Ying Lu'
'Enbo Wang'

_publ_section_title
;
 [Cd(phen)~2~{MoO~4~}]&#x00B7;H~2~O, a one-dimensional coordination
 polymer with bridging molybdate groups
;
_journal_coeditor_code HB6246
_journal_issue 9
_journal_name_full 'Acta Crystallographica Section E'
_journal_page_first m1840
_journal_page_last m1842
_journal_paper_doi 10.1107/S1600536805026073
_journal_volume 61
_journal_year 2005
_chemical_formula_iupac '[Cd Mo O4 (C12 H8 N2)2], H2 O'
_chemical_formula_moiety 'C24 H16 Cd Mo N4 O4, H2 O'
_chemical_formula_sum 'C24 H18 Cd Mo N4 O5'
_chemical_formula_weight 650.76
_chemical_name_systematic
;
catena-poly[[bis(1,10-phenanthroline)cadmium(II)]-\m-tetraoxomolybdato]
;
_space_group_IT_number 14
_symmetry_cell_setting monoclinic
_symmetry_space_group_name_Hall '-P 2ybc'
_symmetry_space_group_name_H-M 'P 1 21/c 1'
_atom_sites_solution_hydrogens geom
_atom_sites_solution_primary direct
_atom_sites_solution_secondary difmap
_audit_creation_method SHELXL-97
_cell_angle_alpha 90.00
_cell_angle_beta 101.61(3)
_cell_angle_gamma 90.00
_cell_formula_units_Z 4
_cell_length_a 13.901(3)
_cell_length_b 15.370(3)
_cell_length_c 10.742(2)
_cell_measurement_reflns_used 20706
_cell_measurement_temperature 283(2)
_cell_measurement_theta_max 27.48
_cell_measurement_theta_min 3.04
_cell_volume 2248.2(8)
_computing_cell_refinement PROCESS-AUTO
_computing_data_collection 'PROCESS-AUTO (Rigaku, 1998)'
_computing_data_reduction PROCESS-AUTO
_computing_molecular_graphics 'SHELXTL (Bruker, 1998)'
_computing_publication_material SHELXL97
_computing_structure_refinement 'SHELXL97 (Sheldrick, 1997)'
_computing_structure_solution 'SHELXS97 (Sheldrick, 1990)'
_diffrn_ambient_temperature 283(2)
_diffrn_detector_area_resol_mean 0.01
_diffrn_measured_fraction_theta_full 0.985
_diffrn_measured_fraction_theta_max 0.985
_diffrn_measurement_device_type 'Rigaku R-AXIS RAPID IP'
_diffrn_measurement_method oscillation
_diffrn_radiation_monochromator graphite
_diffrn_radiation_source 'Rotation anode'
_diffrn_radiation_type MoK\a
_diffrn_radiation_wavelength 0.71073
_diffrn_reflns_av_R_equivalents 0.0474
_diffrn_reflns_av_sigmaI/netI 0.0510
_diffrn_reflns_limit_h_max 16
_diffrn_reflns_limit_h_min -18
_diffrn_reflns_limit_k_max 19
_diffrn_reflns_limit_k_min -19
_diffrn_reflns_limit_l_max 13
_diffrn_reflns_limit_l_min -13
_diffrn_reflns_number 20706
_diffrn_reflns_theta_full 27.48
_diffrn_reflns_theta_max 27.48
_diffrn_reflns_theta_min 3.04
_diffrn_standards_decay_% 0
_exptl_absorpt_coefficient_mu 1.549
_exptl_absorpt_correction_T_max 0.668
_exptl_absorpt_correction_T_min 0.611
_exptl_absorpt_correction_type multi-scan
_exptl_absorpt_process_details '(ABSCOR; Higashi, 1995)'
_exptl_crystal_colour colorless
_exptl_crystal_density_diffrn 1.923
_exptl_crystal_density_method 'not measured'
_exptl_crystal_description block
_exptl_crystal_F_000 1280
_exptl_crystal_size_max 0.34
_exptl_crystal_size_mid 0.28
_exptl_crystal_size_min 0.26
_refine_diff_density_max 0.597
_refine_diff_density_min -0.983
_refine_ls_extinction_method none
_refine_ls_goodness_of_fit_ref 1.010
_refine_ls_hydrogen_treatment constr
_refine_ls_matrix_type full
_refine_ls_number_parameters 318
_refine_ls_number_reflns 5060
_refine_ls_number_restraints 2
_refine_ls_restrained_S_all 1.010
_refine_ls_R_factor_all 0.0498
_refine_ls_R_factor_gt 0.0377
_refine_ls_shift/su_max 0.001
_refine_ls_shift/su_mean 0.000
_refine_ls_structure_factor_coef Fsqd
_refine_ls_weighting_details 'calc w = 1/[\s^2^(Fo^2^)+(0.09P)^2^] where P = (Fo^2^+2Fc^2^)/3'
_refine_ls_weighting_scheme calc
_refine_ls_wR_factor_gt 0.1238
_refine_ls_wR_factor_ref 0.1279
_reflns_number_gt 4251
_reflns_number_total 5060
_reflns_threshold_expression I>2\s(I)
_cod_data_source_file hb6246.cif
_cod_data_source_block I
_cod_original_sg_symbol_H-M 'P 21/c'
_cod_database_code 2206695
_cod_database_fobs_code 2206695

loop_
_symmetry_equiv_pos_as_xyz
'x, y, z'
'-x, y+1/2, -z+1/2'
'-x, -y, -z'
'x, -y-1/2, z-1/2'

loop_
_atom_site_label
_atom_site_fract_x
_atom_site_fract_y
_atom_site_fract_z
_atom_site_U_iso_or_equiv
_atom_site_adp_type
_atom_site_calc_flag
_atom_site_refinement_flags
_atom_site_occupancy
_atom_site_type_symbol
Cd1 0.76417(2) 0.143867(18) 0.34358(3) 0.01603(12) Uani d . 1 Cd
Mo2 0.82708(3) 0.13525(2) 0.00745(3) 0.01740(12) Uani d . 1 Mo
O1 0.8087(3) 0.1648(2) 0.1595(3) 0.0310(7) Uani d . 1 O
O1W 0.8486(3) -0.1171(2) -0.0445(4) 0.0370(9) Uani d D 1 O
H1 0.8260 -0.0656 -0.0554 0.033(15) Uiso d RD 1 H
H2 0.9070 -0.1237 -0.0556 0.06(2) Uiso d RD 1 H
O2 0.7852(3) 0.2810(2) 0.3980(3) 0.0311(7) Uani d . 1 O
O3 0.9512(3) 0.1171(3) 0.0171(3) 0.0397(9) Uani d . 1 O
O4 0.7590(3) 0.0418(2) -0.0429(3) 0.0358(8) Uani d . 1 O
N1 0.7861(2) -0.0096(2) 0.3265(3) 0.0193(7) Uani d . 1 N
N2 0.8821(3) 0.0934(2) 0.5203(3) 0.0202(7) Uani d . 1 N
N3 0.5991(3) 0.1374(3) 0.2297(4) 0.0270(9) Uani d . 1 N
N4 0.6499(3) 0.1313(3) 0.4899(3) 0.0231(8) Uani d . 1 N
C1 0.5720(4) 0.1421(4) 0.1033(5) 0.0401(14) Uani d . 1 C
H1A 0.6207 0.1496 0.0563 0.048 Uiso calc R 1 H
C2 0.4761(5) 0.1364(5) 0.0384(5) 0.0533(19) Uani d . 1 C
H2A 0.4615 0.1406 -0.0498 0.064 Uiso calc R 1 H
C3 0.4030(4) 0.1246(4) 0.1035(5) 0.0391(13) Uani d . 1 C
H3A 0.3381 0.1195 0.0604 0.047 Uiso calc R 1 H
C4 0.4265(3) 0.1201(3) 0.2371(4) 0.0289(10) Uani d . 1 C
C5 0.3543(4) 0.1096(4) 0.3127(5) 0.0372(12) Uani d . 1 C
H5A 0.2885 0.1045 0.2734 0.045 Uiso calc R 1 H
C6 0.3796(4) 0.1071(4) 0.4398(5) 0.0421(13) Uani d . 1 C
H6A 0.3309 0.1000 0.4870 0.051 Uiso calc R 1 H
C7 0.4796(4) 0.1149(4) 0.5047(5) 0.0311(10) Uani d . 1 C
C8 0.5098(4) 0.1132(4) 0.6391(5) 0.0404(13) Uani d . 1 C
H8A 0.4633 0.1064 0.6896 0.048 Uiso calc R 1 H
C9 0.6048(4) 0.1215(4) 0.6932(5) 0.0416(14) Uani d . 1 C
H9A 0.6246 0.1209 0.7812 0.050 Uiso calc R 1 H
C10 0.6743(4) 0.1310(4) 0.6156(5) 0.0328(11) Uani d . 1 C
H10A 0.7401 0.1374 0.6541 0.039 Uiso calc R 1 H
C11 0.5261(3) 0.1267(3) 0.2964(4) 0.0203(8) Uani d . 1 C
C12 0.5540(3) 0.1243(3) 0.4342(4) 0.0207(9) Uani d . 1 C
C13 0.9275(3) 0.1434(3) 0.6154(4) 0.0238(9) Uani d . 1 C
H13A 0.9270 0.2033 0.6034 0.029 Uiso calc R 1 H
C14 0.9756(3) 0.1102(3) 0.7320(4) 0.0257(9) Uani d . 1 C
H14A 1.0064 0.1475 0.7960 0.031 Uiso calc R 1 H
C15 0.9773(3) 0.0227(3) 0.7515(4) 0.0246(9) Uani d . 1 C
H15A 1.0076 -0.0002 0.8297 0.030 Uiso calc R 1 H
C16 0.9325(3) -0.0330(3) 0.6516(4) 0.0200(8) Uani d . 1 C
C17 0.9345(4) -0.1262(3) 0.6628(4) 0.0255(10) Uani d . 1 C
H17A 0.9644 -0.1514 0.7395 0.031 Uiso calc R 1 H
C18 0.8940(3) -0.1777(3) 0.5651(4) 0.0259(9) Uani d . 1 C
H18A 0.8989 -0.2378 0.5735 0.031 Uiso calc R 1 H
C19 0.8430(3) -0.1399(3) 0.4469(4) 0.0213(9) Uani d . 1 C
C20 0.7995(3) -0.1906(3) 0.3418(4) 0.0255(9) Uani d . 1 C
H20A 0.8026 -0.2510 0.3465 0.031 Uiso calc R 1 H
C21 0.7527(4) -0.1507(3) 0.2330(4) 0.0275(10) Uani d . 1 C
H21A 0.7251 -0.1835 0.1619 0.033 Uiso calc R 1 H
C22 0.7467(3) -0.0597(3) 0.2294(4) 0.0255(9) Uani d . 1 C
H22A 0.7135 -0.0333 0.1553 0.031 Uiso calc R 1 H
C23 0.8361(3) -0.0493(3) 0.4343(4) 0.0171(8) Uani d . 1 C
C24 0.8839(3) 0.0061(3) 0.5375(3) 0.0179(8) Uani d . 1 C

loop_
_atom_site_aniso_label
_atom_site_aniso_U_11
_atom_site_aniso_U_22
_atom_site_aniso_U_33
_atom_site_aniso_U_12
_atom_site_aniso_U_13
_atom_site_aniso_U_23
Cd1 0.01486(18) 0.01847(18) 0.01448(18) -0.00094(10) 0.00224(13) 0.00115(9)
Mo2 0.0183(2) 0.0188(2) 0.0151(2) 0.00222(13) 0.00338(15) 0.00207(12)
O1 0.0364(19) 0.038(2) 0.0217(15) -0.0043(15) 0.0137(15) -0.0014(14)
O1W 0.0269(19) 0.0237(18) 0.061(2) -0.0020(14) 0.0114(18) -0.0060(17)
O2 0.042(2) 0.0235(18) 0.0242(15) -0.0046(14) -0.0011(15) -0.0039(12)
O3 0.0205(18) 0.068(3) 0.0305(18) 0.0115(17) 0.0055(15) 0.0092(17)
O4 0.044(2) 0.0235(18) 0.0374(18) -0.0037(15) 0.0028(16) -0.0012(14)
N1 0.0166(17) 0.0222(18) 0.0185(15) 0.0010(13) 0.0023(14) 0.0024(13)
N2 0.0186(18) 0.0215(19) 0.0196(16) 0.0017(14) 0.0015(14) 0.0007(13)
N3 0.018(2) 0.046(3) 0.0178(18) -0.0001(16) 0.0062(16) 0.0005(15)
N4 0.0178(19) 0.033(2) 0.0192(18) -0.0013(14) 0.0051(15) -0.0004(14)
C1 0.021(3) 0.081(5) 0.018(2) 0.000(2) 0.002(2) 0.002(2)
C2 0.031(3) 0.106(6) 0.021(3) -0.004(3) 0.000(3) 0.002(3)
C3 0.016(2) 0.071(4) 0.027(3) -0.003(2) -0.005(2) -0.001(2)
C4 0.019(2) 0.039(3) 0.027(2) -0.0043(19) 0.001(2) -0.0024(19)
C5 0.010(2) 0.060(4) 0.039(3) -0.003(2) 0.000(2) 0.003(2)
C6 0.022(3) 0.068(4) 0.040(3) -0.003(2) 0.016(2) 0.003(3)
C7 0.022(2) 0.046(3) 0.027(2) -0.001(2) 0.009(2) 0.001(2)
C8 0.033(3) 0.063(4) 0.028(3) 0.000(3) 0.016(2) 0.002(2)
C9 0.032(3) 0.080(4) 0.013(2) -0.005(3) 0.006(2) -0.001(2)
C10 0.020(2) 0.053(3) 0.025(2) -0.001(2) 0.005(2) -0.002(2)
C11 0.016(2) 0.026(2) 0.019(2) -0.0022(16) 0.0049(17) 0.0003(15)
C12 0.017(2) 0.023(2) 0.022(2) -0.0020(16) 0.0050(18) -0.0019(16)
C13 0.020(2) 0.019(2) 0.029(2) 0.0008(16) -0.0019(19) -0.0019(16)
C14 0.023(2) 0.031(3) 0.021(2) -0.0025(18) -0.0005(18) -0.0051(17)
C15 0.027(2) 0.028(2) 0.0176(18) 0.0018(18) 0.0031(18) 0.0021(16)
C16 0.018(2) 0.027(2) 0.0159(17) 0.0026(16) 0.0061(17) 0.0045(15)
C17 0.030(3) 0.027(2) 0.018(2) 0.0046(18) 0.0009(19) 0.0065(16)
C18 0.028(2) 0.021(2) 0.027(2) 0.0033(18) 0.0028(19) 0.0065(17)
C19 0.023(2) 0.026(2) 0.0168(19) 0.0005(16) 0.0089(18) 0.0040(15)
C20 0.029(2) 0.019(2) 0.028(2) 0.0016(18) 0.0046(19) 0.0010(17)
C21 0.034(3) 0.027(2) 0.021(2) -0.0033(19) 0.005(2) -0.0037(16)
C22 0.030(2) 0.025(2) 0.0197(19) 0.0011(18) 0.0003(18) 0.0033(16)
C23 0.0137(19) 0.024(2) 0.0160(18) 0.0016(15) 0.0080(16) 0.0020(15)
C24 0.0141(19) 0.026(2) 0.0146(17) 0.0008(15) 0.0052(16) 0.0020(15)

loop_
_atom_type_symbol
_atom_type_description
_atom_type_scat_dispersion_real
_atom_type_scat_dispersion_imag
_atom_type_scat_source
C C 0.0033 0.0016 'International Tables Vol C Tables 4.2.6.8 and 6.1.1.4'
H H 0.0000 0.0000 'International Tables Vol C Tables 4.2.6.8 and 6.1.1.4'
N N 0.0061 0.0033 'International Tables Vol C Tables 4.2.6.8 and 6.1.1.4'
O O 0.0106 0.0060 'International Tables Vol C Tables 4.2.6.8 and 6.1.1.4'
Mo Mo -1.6832 0.6857 'International Tables Vol C Tables 4.2.6.8 and 6.1.1.4'
Cd Cd -0.8075 1.2024 'International Tables Vol C Tables 4.2.6.8 and 6.1.1.4'

loop_
_geom_angle_atom_site_label_1
_geom_angle_atom_site_label_2
_geom_angle_atom_site_label_3
_geom_angle_site_symmetry_1
_geom_angle_site_symmetry_3
_geom_angle
O2 Cd1 O1 . . 92.98(13)
O2 Cd1 N2 . . 93.89(12)
O1 Cd1 N2 . . 119.36(13)
O2 Cd1 N3 . . 103.91(13)
O1 Cd1 N3 . . 87.75(13)
N2 Cd1 N3 . . 146.91(13)
O2 Cd1 N1 . . 163.27(12)
O1 Cd1 N1 . . 90.70(12)
N2 Cd1 N1 . . 70.17(12)
N3 Cd1 N1 . . 92.54(13)
O2 Cd1 N4 . . 88.48(12)
O1 Cd1 N4 . . 156.46(13)
N2 Cd1 N4 . . 83.91(12)
N3 Cd1 N4 . . 69.15(13)
N1 Cd1 N4 . . 94.61(12)
O3 Mo2 O4 . . 110.96(19)
O3 Mo2 O2 . 4_565 110.48(17)
O4 Mo2 O2 . 4_565 108.00(16)
O3 Mo2 O1 . . 108.39(17)
O4 Mo2 O1 . . 109.16(17)
O2 Mo2 O1 4_565 . 109.84(16)
Mo2 O1 Cd1 . . 155.5(2)
H1 O1W H2 . . 115.4
Mo2 O2 Cd1 4_566 . 152.79(19)
C22 N1 C23 . . 117.8(4)
C22 N1 Cd1 . . 126.6(3)
C23 N1 Cd1 . . 115.2(3)
C13 N2 C24 . . 118.3(4)
C13 N2 Cd1 . . 124.7(3)
C24 N2 Cd1 . . 115.1(3)
C1 N3 C11 . . 116.9(4)
C1 N3 Cd1 . . 124.5(3)
C11 N3 Cd1 . . 118.6(3)
C10 N4 C12 . . 118.6(4)
C10 N4 Cd1 . . 125.9(3)
C12 N4 Cd1 . . 115.5(3)
N3 C1 C2 . . 123.9(5)
N3 C1 H1A . . 118.1
C2 C1 H1A . . 118.1
C3 C2 C1 . . 119.8(5)
C3 C2 H2A . . 120.1
C1 C2 H2A . . 120.1
C2 C3 C4 . . 119.2(5)
C2 C3 H3A . . 120.4
C4 C3 H3A . . 120.4
C11 C4 C3 . . 117.6(4)
C11 C4 C5 . . 119.6(4)
C3 C4 C5 . . 122.8(5)
C6 C5 C4 . . 120.9(5)
C6 C5 H5A . . 119.5
C4 C5 H5A . . 119.5
C5 C6 C7 . . 121.6(5)
C5 C6 H6A . . 119.2
C7 C6 H6A . . 119.2
C12 C7 C8 . . 116.8(4)
C12 C7 C6 . . 119.6(4)
C8 C7 C6 . . 123.5(4)
C9 C8 C7 . . 120.2(5)
C9 C8 H8A . . 119.9
C7 C8 H8A . . 119.9
C8 C9 C10 . . 119.3(5)
C8 C9 H9A . . 120.4
C10 C9 H9A . . 120.4
N4 C10 C9 . . 122.7(5)
N4 C10 H10A . . 118.7
C9 C10 H10A . . 118.7
N3 C11 C4 . . 122.7(4)
N3 C11 C12 . . 117.6(4)
C4 C11 C12 . . 119.7(4)
N4 C12 C7 . . 122.4(4)
N4 C12 C11 . . 119.1(4)
C7 C12 C11 . . 118.5(4)
N2 C13 C14 . . 123.1(4)
N2 C13 H13A . . 118.4
C14 C13 H13A . . 118.4
C15 C14 C13 . . 119.4(4)
C15 C14 H14A . . 120.3
C13 C14 H14A . . 120.3
C14 C15 C16 . . 119.4(4)
C14 C15 H15A . . 120.3
C16 C15 H15A . . 120.3
C24 C16 C15 . . 117.5(4)
C24 C16 C17 . . 119.7(4)
C15 C16 C17 . . 122.8(4)
C18 C17 C16 . . 121.6(4)
C18 C17 H17A . . 119.2
C16 C17 H17A . . 119.2
C17 C18 C19 . . 120.2(4)
C17 C18 H18A . . 119.9
C19 C18 H18A . . 119.9
C23 C19 C20 . . 117.6(4)
C23 C19 C18 . . 119.8(4)
C20 C19 C18 . . 122.5(4)
C21 C20 C19 . . 119.5(4)
C21 C20 H20A . . 120.2
C19 C20 H20A . . 120.2
C20 C21 C22 . . 119.2(4)
C20 C21 H21A . . 120.4
C22 C21 H21A . . 120.4
N1 C22 C21 . . 123.2(4)
N1 C22 H22A . . 118.4
C21 C22 H22A . . 118.4
N1 C23 C19 . . 122.6(4)
N1 C23 C24 . . 117.5(4)
C19 C23 C24 . . 119.8(4)
N2 C24 C16 . . 122.2(4)
N2 C24 C23 . . 119.0(4)
C16 C24 C23 . . 118.7(4)

loop_
_geom_bond_atom_site_label_1
_geom_bond_atom_site_label_2
_geom_bond_site_symmetry_2
_geom_bond_distance
_geom_bond_publ_flag
Cd1 O2 . 2.191(3) y
Cd1 O1 . 2.211(3) y
Cd1 N2 . 2.374(4) y
Cd1 N3 . 2.375(4) y
Cd1 N1 . 2.390(4) y
Cd1 N4 . 2.457(4) y
Mo2 O3 . 1.730(3) y
Mo2 O4 . 1.746(3) y
Mo2 O2 4_565 1.762(3) y
Mo2 O1 . 1.763(3) y
O1W H1 . 0.8501 ?
O1W H2 . 0.8500 ?
O2 Mo2 4_566 1.762(3) ?
N1 C22 . 1.323(5) ?
N1 C23 . 1.368(5) ?
N2 C13 . 1.332(6) ?
N2 C24 . 1.354(6) ?
N3 C1 . 1.337(6) ?
N3 C11 . 1.364(6) ?
N4 C10 . 1.325(6) ?
N4 C12 . 1.351(6) ?
C1 C2 . 1.376(8) ?
C1 H1A . 0.9300 ?
C2 C3 . 1.357(8) ?
C2 H2A . 0.9300 ?
C3 C4 . 1.408(7) ?
C3 H3A . 0.9300 ?
C4 C11 . 1.406(7) ?
C4 C5 . 1.422(7) ?
C5 C6 . 1.340(8) ?
C5 H5A . 0.9300 ?
C6 C7 . 1.429(7) ?
C6 H6A . 0.9300 ?
C7 C12 . 1.407(6) ?
C7 C8 . 1.420(7) ?
C8 C9 . 1.338(8) ?
C8 H8A . 0.9300 ?
C9 C10 . 1.404(7) ?
C9 H9A . 0.9300 ?
C10 H10A . 0.9300 ?
C11 C12 . 1.453(6) ?
C13 C14 . 1.393(7) ?
C13 H13A . 0.9300 ?
C14 C15 . 1.360(7) ?
C14 H14A . 0.9300 ?
C15 C16 . 1.416(6) ?
C15 H15A . 0.9300 ?
C16 C24 . 1.409(5) ?
C16 C17 . 1.437(6) ?
C17 C18 . 1.344(7) ?
C17 H17A . 0.9300 ?
C18 C19 . 1.446(6) ?
C18 H18A . 0.9300 ?
C19 C23 . 1.400(6) ?
C19 C20 . 1.405(6) ?
C20 C21 . 1.364(6) ?
C20 H20A . 0.9300 ?
C21 C22 . 1.401(6) ?
C21 H21A . 0.9300 ?
C22 H22A . 0.9300 ?
C23 C24 . 1.449(5) ?

loop_
_geom_hbond_atom_site_label_D
_geom_hbond_atom_site_label_H
_geom_hbond_atom_site_label_A
_geom_hbond_site_symmetry_A
_geom_hbond_distance_DH
_geom_hbond_distance_HA
_geom_hbond_distance_DA
_geom_hbond_angle_DHA
_geom_hbond_publ_flag
O1W H1 O4 . 0.85 1.91 2.743(5) 165 y
O1W H2 O3 3_755 0.85 1.93 2.739(6) 158 y
